data_7060029
loop_
_publ_author_name
'Attanayake, N. Harsha'
'Kaur, Aman Preet'
'Suduwella, T. Malsha'
'Elliott, Corrine F.'
'Parkin, Sean R.'
'Odom, Susan A.'

_publ_section_title
;
 A stable, highly oxidizing radical cation
;
_journal_issue 42
_journal_name_full 'New Journal of Chemistry'
_journal_page_first 18138
_journal_page_last 18148
_journal_paper_doi 10.1039/D0NJ04434B
_journal_volume 44
_journal_year 2020
_chemical_formula_moiety 'C18 H15 F6 N S'
_chemical_formula_sum 'C18 H15 F6 N S'
_chemical_formula_weight 391.37
_space_group_crystal_system orthorhombic
_space_group_IT_number 19
_space_group_name_Hall 'P 2ac 2ab'
_space_group_name_H-M_alt 'P 21 21 21'
_atom_sites_solution_hydrogens difmap
_atom_sites_solution_primary direct
_atom_sites_solution_secondary difmap
_audit_creation_method SHELXL-2016/6
_audit_update_record
;
2017-12-05 deposited with the CCDC.	2020-10-08 downloaded from the CCDC.
;
_cell_angle_alpha 90
_cell_angle_beta 90
_cell_angle_gamma 90
_cell_formula_units_Z 4
_cell_length_a 8.5498(2)
_cell_length_b 12.3492(4)
_cell_length_c 16.6921(5)
_cell_measurement_reflns_used 9965
_cell_measurement_temperature 180(2)
_cell_measurement_theta_max 27.46
_cell_measurement_theta_min 2.44
_cell_volume 1762.41(9)
_computing_cell_refinement '<i>APEX3</i> (Bruker-AXS, 2016)'
_computing_data_collection '<i>APEX3</i> (Bruker-AXS, 2016)'
_computing_data_reduction '<i>APEX3</i> (Bruker-AXS, 2016)'
_computing_molecular_graphics '<i>XP in SHELXTL</i> (Sheldrick, 2008)'
_computing_publication_material '<i>SHELX</i> (Sheldrick, 2008) and <i>CIFFIX</i> (Parkin, 2013)'
_computing_structure_refinement '<i>SHELXL-2016/6</i> (Sheldrick, 2015b)'
_computing_structure_solution '<i>SHELXT</i> (Sheldrick, 2015a)'
_diffrn_ambient_temperature 180(2)
_diffrn_detector_area_resol_mean 5.6
_diffrn_measured_fraction_theta_full 0.998
_diffrn_measured_fraction_theta_max 0.998
_diffrn_measurement_device_type 'Bruker D8 Venture dual source'
_diffrn_measurement_method '\f and \w scans'
_diffrn_radiation_type MoK\a
_diffrn_radiation_wavelength 0.71073
_diffrn_reflns_av_R_equivalents 0.0724
_diffrn_reflns_av_unetI/netI 0.0346
_diffrn_reflns_Laue_measured_fraction_full 0.998
_diffrn_reflns_Laue_measured_fraction_max 0.998
_diffrn_reflns_limit_h_max 9
_diffrn_reflns_limit_h_min -11
_diffrn_reflns_limit_k_max 16
_diffrn_reflns_limit_k_min -16
_diffrn_reflns_limit_l_max 21
_diffrn_reflns_limit_l_min -21
_diffrn_reflns_number 36398
_diffrn_reflns_point_group_measured_fraction_full 0.998
_diffrn_reflns_point_group_measured_fraction_max 0.997
_diffrn_reflns_theta_full 25.242
_diffrn_reflns_theta_max 27.499
_diffrn_reflns_theta_min 2.677
_diffrn_source microsource
_exptl_absorpt_coefficient_mu 0.244
_exptl_absorpt_correction_T_max 0.967
_exptl_absorpt_correction_T_min 0.864
_exptl_absorpt_correction_type multi-scan
_exptl_absorpt_process_details '<i>SADABS</i> (Krause et al., 2015)'
_exptl_crystal_colour colourless
_exptl_crystal_density_diffrn 1.475
_exptl_crystal_description 'irregular block'
_exptl_crystal_F_000 800
_exptl_crystal_size_max 0.250
_exptl_crystal_size_mid 0.240
_exptl_crystal_size_min 0.160
_refine_diff_density_max 0.291
_refine_diff_density_min -0.237
_refine_diff_density_rms 0.043
_refine_ls_abs_structure_details
; 
Flack 'x' determined using 1215 quotients [(I+)-(I-)]/[(I+)+(I-)] 
[Parsons, Flack and Wagner (2013)]. 
;
_refine_ls_abs_structure_Flack 0.015(18)
_refine_ls_extinction_method none
_refine_ls_goodness_of_fit_ref 1.069
_refine_ls_hydrogen_treatment constr
_refine_ls_matrix_type full
_refine_ls_number_parameters 251
_refine_ls_number_reflns 4024
_refine_ls_number_restraints 6
_refine_ls_restrained_S_all 1.068
_refine_ls_R_factor_all 0.0566
_refine_ls_R_factor_gt 0.0430
_refine_ls_shift/su_max 0.000
_refine_ls_shift/su_mean 0.000
_refine_ls_structure_factor_coef Fsqd
_refine_ls_weighting_details 'w=1/[\s^2^(Fo^2^)+(0.0581P)^2^+0.3252P] where P=(Fo^2^+2Fc^2^)/3'
_refine_ls_weighting_scheme calc
_refine_ls_wR_factor_gt 0.1049
_refine_ls_wR_factor_ref 0.1096
_reflns_Friedel_coverage 0.748
_reflns_Friedel_fraction_full 0.999
_reflns_Friedel_fraction_max 0.995
_reflns_number_gt 3329
_reflns_number_total 4024
_reflns_threshold_expression 'I > 2\s(I)'
_cod_data_source_file d0nj04434b2.cif
_cod_data_source_block m17032
_cod_depositor_comments 'Adding full bibliography for 7060029--7060032.cif.'
_cod_database_code 7060029
_shelx_shelxl_version_number 2016/6
_shelx_space_group_comment
; 
The symmetry employed for this shelxl refinement is uniquely defined 
by the following loop, which should always be used as a source of 
symmetry information in preference to the above space-group names. 
They are only intended as comments. 
;
_shelx_estimated_absorpt_t_min 0.941
_shelx_estimated_absorpt_t_max 0.962
_exptl_absorpt_special_details
; 
In addition to absorption, multi-scan techniques also correct other slowly 
varying changes in scale factor over reciprocal space, such as those caused 
by x-ray beam inhomogeneity, goniometer imperfection, crystal decomposition, 
crystal longer than the x-ray beam cross section, absorption by the crystal 
mount etc.  These account, by and large, for much of the difference between 
estimated values of Tmin and Tmax and the _exptl_absorpt_correction_ values. 
;

loop_
_space_group_symop_operation_xyz
'x, y, z'
'-x+1/2, -y, z+1/2'
'-x, y+1/2, -z+1/2'
'x+1/2, -y+1/2, -z'

loop_
_atom_site_label
_atom_site_type_symbol
_atom_site_fract_x
_atom_site_fract_y
_atom_site_fract_z
_atom_site_U_iso_or_equiv
_atom_site_adp_type
_atom_site_occupancy
_atom_site_site_symmetry_order
_atom_site_calc_flag
_atom_site_refinement_flags_posn
_atom_site_refinement_flags_adp
_atom_site_refinement_flags_occupancy
_atom_site_disorder_assembly
_atom_site_disorder_group
S1 S 0.41934(9) 0.33964(6) 0.74804(4) 0.0412(2) Uani 1 1 d . . . . .
N1 N 0.5303(3) 0.19039(19) 0.61680(14) 0.0319(5) Uani 1 1 d . . . . .
F1 F 0.1447(3) -0.0494(2) 0.88225(13) 0.0682(7) Uani 1 1 d . . . . .
F2 F -0.0129(3) 0.0821(2) 0.86529(18) 0.0881(9) Uani 1 1 d . . . . .
F3 F -0.0270(3) -0.0556(2) 0.79023(16) 0.0876(9) Uani 1 1 d . . . . .
C1 C 0.4151(3) 0.1457(2) 0.66827(15) 0.0302(6) Uani 1 1 d . . . . .
C2 C 0.3591(3) 0.0411(2) 0.65429(17) 0.0344(6) Uani 1 1 d . . . . .
C3 C 0.2478(3) -0.0010(3) 0.70665(18) 0.0390(7) Uani 1 1 d . . . . .
H3 H 0.211841 -0.073067 0.699187 0.047 Uiso 1 1 calc R U . . .
C4 C 0.1878(3) 0.0603(3) 0.76973(17) 0.0400(7) Uani 1 1 d . . . . .
C5 C 0.2372(3) 0.1647(3) 0.78116(17) 0.0379(7) Uani 1 1 d . . . . .
H5 H 0.193990 0.207782 0.822811 0.045 Uiso 1 1 calc R U . . .
C6 C 0.3512(3) 0.2065(2) 0.73096(15) 0.0318(6) Uani 1 1 d . . . . .
C7 C 0.4589(3) 0.3773(2) 0.64826(17) 0.0332(6) Uani 1 1 d . . . . .
C8 C 0.4365(4) 0.4841(3) 0.6254(2) 0.0413(7) Uani 1 1 d . . . . .
H8 H 0.395950 0.535449 0.662327 0.050 Uiso 1 1 calc R U . . .
C9 C 0.4739(4) 0.5147(3) 0.5484(2) 0.0423(7) Uani 1 1 d . . . . .
C10 C 0.5296(3) 0.4393(3) 0.49368(19) 0.0385(7) Uani 1 1 d . . . . .
H10 H 0.554584 0.461807 0.440787 0.046 Uiso 1 1 calc R U . . .
C11 C 0.5495(3) 0.3316(2) 0.51492(17) 0.0320(6) Uani 1 1 d . . . . .
C12 C 0.5149(3) 0.3001(2) 0.59418(16) 0.0286(6) Uani 1 1 d . . . . .
C13 C 0.0735(4) 0.0096(3) 0.8259(2) 0.0523(9) Uani 1 1 d . . . . .
C14 C 0.4497(16) 0.6312(8) 0.5228(8) 0.0609(11) Uani 0.715(5) 1 d D . P A 1
F4 F 0.3714(11) 0.6904(4) 0.5736(4) 0.1079(19) Uani 0.715(5) 1 d D . P A 1
F5 F 0.3739(16) 0.6393(4) 0.4567(5) 0.146(3) Uani 0.715(5) 1 d D . P A 1
F6 F 0.5798(6) 0.6819(4) 0.5150(9) 0.152(4) Uani 0.715(5) 1 d D . P A 1
C14' C 0.451(4) 0.6257(17) 0.5205(17) 0.0609(11) Uani 0.285(5) 1 d D . P A 2
F4' F 0.516(3) 0.6500(11) 0.4519(11) 0.1079(19) Uani 0.285(5) 1 d D . P A 2
F5' F 0.507(4) 0.6986(12) 0.5674(12) 0.146(3) Uani 0.285(5) 1 d D . P A 2
F6' F 0.3063(16) 0.6470(13) 0.508(2) 0.152(4) Uani 0.285(5) 1 d D . P A 2
C15 C 0.6012(4) 0.2504(3) 0.45325(18) 0.0417(7) Uani 1 1 d . . . . .
H15A H 0.579991 0.278853 0.399524 0.063 Uiso 1 1 calc R U . . .
H15B H 0.543695 0.182547 0.460922 0.063 Uiso 1 1 calc R U . . .
H15C H 0.713566 0.236915 0.459090 0.063 Uiso 1 1 calc R U . . .
C16 C 0.4121(4) -0.0240(2) 0.58310(18) 0.0421(7) Uani 1 1 d . . . . .
H16A H 0.335299 -0.080911 0.571801 0.063 Uiso 1 1 calc R U . . .
H16B H 0.513758 -0.057150 0.594766 0.063 Uiso 1 1 calc R U . . .
H16C H 0.421823 0.023549 0.536372 0.063 Uiso 1 1 calc R U . . .
C17 C 0.6904(3) 0.1464(3) 0.6251(2) 0.0496(8) Uani 1 1 d . . . . .
H17A H 0.752720 0.168693 0.577874 0.060 Uiso 1 1 calc R U . . .
H17B H 0.684754 0.066313 0.625002 0.060 Uiso 1 1 calc R U . . .
C18 C 0.7731(4) 0.1826(5) 0.6993(3) 0.0862(17) Uani 1 1 d . . . . .
H18A H 0.873480 0.144759 0.703692 0.129 Uiso 1 1 calc R U . . .
H18B H 0.708527 0.165787 0.746249 0.129 Uiso 1 1 calc R U . . .
H18C H 0.791322 0.260820 0.696750 0.129 Uiso 1 1 calc R U . . .

loop_
_atom_site_aniso_label
_atom_site_aniso_U_11
_atom_site_aniso_U_22
_atom_site_aniso_U_33
_atom_site_aniso_U_23
_atom_site_aniso_U_13
_atom_site_aniso_U_12
S1 0.0507(4) 0.0430(4) 0.0300(4) -0.0090(4) 0.0020(3) -0.0045(3)
N1 0.0268(10) 0.0344(14) 0.0347(12) -0.0005(10) 0.0002(9) 0.0031(9)
F1 0.0590(12) 0.0899(17) 0.0556(12) 0.0405(12) 0.0019(11) -0.0020(12)
F2 0.0713(15) 0.094(2) 0.099(2) 0.0264(15) 0.0449(15) 0.0123(14)
F3 0.0639(13) 0.127(2) 0.0714(15) 0.0270(16) -0.0073(12) -0.0488(15)
C1 0.0292(11) 0.0340(15) 0.0274(13) 0.0024(11) -0.007(1) 0.0030(12)
C2 0.0392(14) 0.0332(16) 0.0309(14) 0.0073(12) -0.0096(12) 0.0038(12)
C3 0.0435(15) 0.0357(16) 0.0379(16) 0.0118(13) -0.0105(13) -0.0033(13)
C4 0.0353(14) 0.0493(18) 0.0355(16) 0.0166(14) -0.0051(12) 0.0000(13)
C5 0.0341(13) 0.0492(19) 0.0304(13) 0.0040(14) -0.0010(11) 0.0034(13)
C6 0.0332(12) 0.0368(15) 0.0255(14) 0.0021(11) -0.0048(11) 0.0016(12)
C7 0.0330(13) 0.0345(15) 0.0320(14) -0.0022(12) -0.0011(11) -0.0044(11)
C8 0.0418(16) 0.0335(16) 0.0485(17) -0.0072(14) -0.0006(14) -0.0030(13)
C9 0.0426(15) 0.0348(17) 0.0496(18) 0.0012(15) -0.0040(14) -0.0063(13)
C10 0.0328(13) 0.0448(18) 0.0377(16) 0.0038(14) -0.0008(12) -0.0119(13)
C11 0.0238(12) 0.0383(16) 0.0340(14) -0.0011(13) 0.0002(10) -0.0060(11)
C12 0.0214(11) 0.0332(15) 0.0313(14) -0.0014(11) -0.0009(10) -0.0037(10)
C13 0.0475(18) 0.064(2) 0.0449(18) 0.0187(17) -0.0027(15) -0.0021(18)
C14 0.072(3) 0.047(2) 0.064(3) 0.004(2) 0.002(2) -0.004(2)
F4 0.164(5) 0.038(2) 0.122(4) 0.012(2) 0.045(4) 0.030(3)
F5 0.267(10) 0.057(3) 0.113(4) 0.017(3) -0.091(5) 0.034(4)
F6 0.093(3) 0.051(3) 0.313(11) 0.053(5) 0.039(5) -0.018(2)
C14' 0.072(3) 0.047(2) 0.064(3) 0.004(2) 0.002(2) -0.004(2)
F4' 0.164(5) 0.038(2) 0.122(4) 0.012(2) 0.045(4) 0.030(3)
F5' 0.267(10) 0.057(3) 0.113(4) 0.017(3) -0.091(5) 0.034(4)
F6' 0.093(3) 0.051(3) 0.313(11) 0.053(5) 0.039(5) -0.018(2)
C15 0.0433(17) 0.0483(19) 0.0334(15) -0.0037(14) 0.0100(13) -0.0054(14)
C16 0.0588(18) 0.0315(16) 0.0360(16) 0.0027(13) -0.0038(15) 0.0018(15)
C17 0.0313(14) 0.048(2) 0.069(2) -0.0023(18) -0.0033(15) 0.0092(14)
C18 0.0378(18) 0.153(5) 0.068(3) 0.041(3) -0.0134(18) 0.001(2)

loop_
_atom_type_symbol
_atom_type_description
_atom_type_scat_dispersion_real
_atom_type_scat_dispersion_imag
_atom_type_scat_source
C C 0.0033 0.0016 'International Tables Vol C Tables 4.2.6.8 and 6.1.1.4'
H H 0.0000 0.0000 'International Tables Vol C Tables 4.2.6.8 and 6.1.1.4'
N N 0.0061 0.0033 'International Tables Vol C Tables 4.2.6.8 and 6.1.1.4'
F F 0.0171 0.0103 'International Tables Vol C Tables 4.2.6.8 and 6.1.1.4'
S S 0.1246 0.1234 'International Tables Vol C Tables 4.2.6.8 and 6.1.1.4'

loop_
_geom_angle_atom_site_label_1
_geom_angle_atom_site_label_2
_geom_angle_atom_site_label_3
_geom_angle
_geom_angle_site_symmetry_1
_geom_angle_site_symmetry_3
_geom_angle_publ_flag
C7 S1 C6 98.98(13) . . ?
C12 N1 C1 118.0(2) . . ?
C12 N1 C17 117.6(2) . . ?
C1 N1 C17 116.3(2) . . ?
C2 C1 C6 119.1(3) . . ?
C2 C1 N1 119.7(2) . . ?
C6 C1 N1 121.0(3) . . ?
C3 C2 C1 118.3(3) . . ?
C3 C2 C16 120.1(3) . . ?
C1 C2 C16 121.5(3) . . ?
C2 C3 C4 121.5(3) . . ?
C2 C3 H3 119.2 . . ?
C4 C3 H3 119.2 . . ?
C5 C4 C3 120.2(3) . . ?
C5 C4 C13 120.6(3) . . ?
C3 C4 C13 119.2(3) . . ?
C4 C5 C6 118.9(3) . . ?
C4 C5 H5 120.6 . . ?
C6 C5 H5 120.6 . . ?
C5 C6 C1 121.9(3) . . ?
C5 C6 S1 118.7(2) . . ?
C1 C6 S1 119.4(2) . . ?
C8 C7 C12 121.2(3) . . ?
C8 C7 S1 119.0(2) . . ?
C12 C7 S1 119.8(2) . . ?
C9 C8 C7 119.1(3) . . ?
C9 C8 H8 120.5 . . ?
C7 C8 H8 120.5 . . ?
C8 C9 C10 120.6(3) . . ?
C8 C9 C14' 121.6(12) . . ?
C10 C9 C14' 117.7(12) . . ?
C8 C9 C14 119.5(6) . . ?
C10 C9 C14 119.9(6) . . ?
C11 C10 C9 121.2(3) . . ?
C11 C10 H10 119.4 . . ?
C9 C10 H10 119.4 . . ?
C10 C11 C12 118.6(3) . . ?
C10 C11 C15 120.0(3) . . ?
C12 C11 C15 121.3(3) . . ?
C7 C12 C11 119.3(3) . . ?
C7 C12 N1 120.9(3) . . ?
C11 C12 N1 119.7(2) . . ?
F3 C13 F2 105.7(3) . . ?
F3 C13 F1 106.3(3) . . ?
F2 C13 F1 105.8(3) . . ?
F3 C13 C4 113.5(3) . . ?
F2 C13 C4 113.1(3) . . ?
F1 C13 C4 111.9(3) . . ?
F5 C14 F6 108.3(10) . . ?
F5 C14 F4 104.8(10) . . ?
F6 C14 F4 103.7(9) . . ?
F5 C14 C9 112.7(9) . . ?
F6 C14 C9 111.9(9) . . ?
F4 C14 C9 114.8(9) . . ?
F6' C14' F5' 108(2) . . ?
F6' C14' F4' 102.8(18) . . ?
F5' C14' F4' 102.6(18) . . ?
F6' C14' C9 112(2) . . ?
F5' C14' C9 115(2) . . ?
F4' C14' C9 116(2) . . ?
C11 C15 H15A 109.5 . . ?
C11 C15 H15B 109.5 . . ?
H15A C15 H15B 109.5 . . ?
C11 C15 H15C 109.5 . . ?
H15A C15 H15C 109.5 . . ?
H15B C15 H15C 109.5 . . ?
C2 C16 H16A 109.5 . . ?
C2 C16 H16B 109.5 . . ?
H16A C16 H16B 109.5 . . ?
C2 C16 H16C 109.5 . . ?
H16A C16 H16C 109.5 . . ?
H16B C16 H16C 109.5 . . ?
N1 C17 C18 113.9(3) . . ?
N1 C17 H17A 108.8 . . ?
C18 C17 H17A 108.8 . . ?
N1 C17 H17B 108.8 . . ?
C18 C17 H17B 108.8 . . ?
H17A C17 H17B 107.7 . . ?
C17 C18 H18A 109.5 . . ?
C17 C18 H18B 109.5 . . ?
H18A C18 H18B 109.5 . . ?
C17 C18 H18C 109.5 . . ?
H18A C18 H18C 109.5 . . ?
H18B C18 H18C 109.5 . . ?

loop_
_geom_bond_atom_site_label_1
_geom_bond_atom_site_label_2
_geom_bond_distance
_geom_bond_site_symmetry_2
_geom_bond_publ_flag
S1 C7 1.762(3) . ?
S1 C6 1.768(3) . ?
N1 C12 1.412(4) . ?
N1 C1 1.419(4) . ?
N1 C17 1.479(4) . ?
F1 C13 1.336(4) . ?
F2 C13 1.333(4) . ?
F3 C13 1.320(4) . ?
C1 C2 1.397(4) . ?
C1 C6 1.398(4) . ?
C2 C3 1.393(4) . ?
C2 C16 1.505(4) . ?
C3 C4 1.394(4) . ?
C3 H3 0.9500 . ?
C4 C5 1.371(5) . ?
C4 C13 1.492(4) . ?
C5 C6 1.385(4) . ?
C5 H5 0.9500 . ?
C7 C8 1.386(4) . ?
C7 C12 1.398(4) . ?
C8 C9 1.377(5) . ?
C8 H8 0.9500 . ?
C9 C10 1.389(5) . ?
C9 C14' 1.46(2) . ?
C9 C14 1.514(9) . ?
C10 C11 1.387(4) . ?
C10 H10 0.9500 . ?
C11 C12 1.410(4) . ?
C11 C15 1.503(4) . ?
C14 F5 1.283(14) . ?
C14 F6 1.283(13) . ?
C14 F4 1.306(14) . ?
C14' F6' 1.28(2) . ?
C14' F5' 1.28(2) . ?
C14' F4' 1.31(2) . ?
C15 H15A 0.9800 . ?
C15 H15B 0.9800 . ?
C15 H15C 0.9800 . ?
C16 H16A 0.9800 . ?
C16 H16B 0.9800 . ?
C16 H16C 0.9800 . ?
C17 C18 1.496(6) . ?
C17 H17A 0.9900 . ?
C17 H17B 0.9900 . ?
C18 H18A 0.9800 . ?
C18 H18B 0.9800 . ?
C18 H18C 0.9800 . ?

loop_
_geom_torsion_atom_site_label_1
_geom_torsion_atom_site_label_2
_geom_torsion_atom_site_label_3
_geom_torsion_atom_site_label_4
_geom_torsion
_geom_torsion_site_symmetry_1
_geom_torsion_site_symmetry_2
_geom_torsion_site_symmetry_3
_geom_torsion_site_symmetry_4
_geom_torsion_publ_flag
C12 N1 C1 C2 138.8(3) . . . . ?
C17 N1 C1 C2 -73.0(3) . . . . ?
C12 N1 C1 C6 -38.3(3) . . . . ?
C17 N1 C1 C6 109.8(3) . . . . ?
C6 C1 C2 C3 -3.7(4) . . . . ?
N1 C1 C2 C3 179.0(2) . . . . ?
C6 C1 C2 C16 174.1(3) . . . . ?
N1 C1 C2 C16 -3.1(4) . . . . ?
C1 C2 C3 C4 2.6(4) . . . . ?
C16 C2 C3 C4 -175.3(3) . . . . ?
C2 C3 C4 C5 0.5(4) . . . . ?
C2 C3 C4 C13 -177.6(3) . . . . ?
C3 C4 C5 C6 -2.4(4) . . . . ?
C13 C4 C5 C6 175.7(3) . . . . ?
C4 C5 C6 C1 1.1(4) . . . . ?
C4 C5 C6 S1 -177.9(2) . . . . ?
C2 C1 C6 C5 2.0(4) . . . . ?
N1 C1 C6 C5 179.1(2) . . . . ?
C2 C1 C6 S1 -179.02(19) . . . . ?
N1 C1 C6 S1 -1.8(3) . . . . ?
C7 S1 C6 C5 -147.4(2) . . . . ?
C7 S1 C6 C1 33.5(2) . . . . ?
C6 S1 C7 C8 146.4(2) . . . . ?
C6 S1 C7 C12 -34.9(2) . . . . ?
C12 C7 C8 C9 -1.5(4) . . . . ?
S1 C7 C8 C9 177.2(2) . . . . ?
C7 C8 C9 C10 1.6(5) . . . . ?
C7 C8 C9 C14' 179.3(14) . . . . ?
C7 C8 C9 C14 179.9(7) . . . . ?
C8 C9 C10 C11 -0.1(5) . . . . ?
C14' C9 C10 C11 -178.0(14) . . . . ?
C14 C9 C10 C11 -178.5(7) . . . . ?
C9 C10 C11 C12 -1.3(4) . . . . ?
C9 C10 C11 C15 176.5(3) . . . . ?
C8 C7 C12 C11 0.1(4) . . . . ?
S1 C7 C12 C11 -178.60(19) . . . . ?
C8 C7 C12 N1 -176.9(3) . . . . ?
S1 C7 C12 N1 4.4(3) . . . . ?
C10 C11 C12 C7 1.3(4) . . . . ?
C15 C11 C12 C7 -176.4(3) . . . . ?
C10 C11 C12 N1 178.4(2) . . . . ?
C15 C11 C12 N1 0.6(4) . . . . ?
C1 N1 C12 C7 36.9(3) . . . . ?
C17 N1 C12 C7 -110.8(3) . . . . ?
C1 N1 C12 C11 -140.1(2) . . . . ?
C17 N1 C12 C11 72.2(3) . . . . ?
C5 C4 C13 F3 143.5(3) . . . . ?
C3 C4 C13 F3 -38.4(4) . . . . ?
C5 C4 C13 F2 23.1(4) . . . . ?
C3 C4 C13 F2 -158.8(3) . . . . ?
C5 C4 C13 F1 -96.2(4) . . . . ?
C3 C4 C13 F1 81.9(4) . . . . ?
C8 C9 C14 F5 -130.(1) . . . . ?
C10 C9 C14 F5 48.3(13) . . . . ?
C8 C9 C14 F6 107.7(12) . . . . ?
C10 C9 C14 F6 -73.9(13) . . . . ?
C8 C9 C14 F4 -10.1(15) . . . . ?
C10 C9 C14 F4 168.3(9) . . . . ?
C8 C9 C14' F6' -74(3) . . . . ?
C10 C9 C14' F6' 104(2) . . . . ?
C8 C9 C14' F5' 49(3) . . . . ?
C10 C9 C14' F5' -133(2) . . . . ?
C8 C9 C14' F4' 168(2) . . . . ?
C10 C9 C14' F4' -14(3) . . . . ?
C12 N1 C17 C18 75.1(4) . . . . ?
C1 N1 C17 C18 -73.2(4) . . . . ?
